data_4112859
loop_
_publ_author_name
'Victor Maurizot'
'Christel Dolain'
'Yoann Leydet'
'Jean-Michel L\'eger'
'Philippe Guionneau'
'Ivan Huc'

_publ_section_title
;
 Design of an Inversion Center between Two Helical Segments
;
_journal_name_full 'Journal of the American Chemical Society'
_journal_page_first 10049
_journal_page_last 10052
_journal_paper_doi 10.1021/ja0481981
_journal_volume 126
_journal_year 2004
_chemical_formula_sum 'C65 H75 Cl2 N9 O17'
_chemical_formula_weight 1325.24
_chemical_name_systematic
; 
 ? 
;
_space_group_IT_number 14
_symmetry_cell_setting monoclinic
_symmetry_space_group_name_Hall '-P 2ybc'
_symmetry_space_group_name_H-M 'P 1 21/c 1'
_atom_sites_solution_hydrogens geom
_atom_sites_solution_primary direct
_atom_sites_solution_secondary difmap
_audit_creation_method SHELXL-97
_cell_angle_alpha 90.00
_cell_angle_beta 97.856(10)
_cell_angle_gamma 90.00
_cell_formula_units_Z 4
_cell_length_a 13.9715(10)
_cell_length_b 27.4987(10)
_cell_length_c 17.0704(10)
_cell_measurement_temperature 173(2)
_cell_volume 6496.9(7)
_computing_cell_refinement CrystalClear
_computing_data_collection CrystalClear
_computing_data_reduction CrystalClear
_computing_structure_refinement 'SHELXL-97 (Sheldrick, 1997)'
_computing_structure_solution 'SHELXS-97 (Sheldrick, 1990)'
_diffrn_ambient_temperature 173(2)
_diffrn_measured_fraction_theta_full 0.701
_diffrn_measured_fraction_theta_max 0.701
_diffrn_measurement_device_type 'Rigaku RAXIS Rapid'
_diffrn_measurement_method \w-scans
_diffrn_radiation_monochromator mirrors
_diffrn_radiation_source 'micro-focus rotating anode'
_diffrn_radiation_type CuK\a
_diffrn_radiation_wavelength 1.54178
_diffrn_reflns_av_R_equivalents 0.0235
_diffrn_reflns_av_sigmaI/netI 0.0199
_diffrn_reflns_limit_h_max 14
_diffrn_reflns_limit_h_min -9
_diffrn_reflns_limit_k_max 26
_diffrn_reflns_limit_k_min -27
_diffrn_reflns_limit_l_max 14
_diffrn_reflns_limit_l_min -12
_diffrn_reflns_number 20673
_diffrn_reflns_theta_full 51.00
_diffrn_reflns_theta_max 51.00
_diffrn_reflns_theta_min 11.18
_exptl_absorpt_coefficient_mu 1.545
_exptl_absorpt_correction_T_max 0.8608
_exptl_absorpt_correction_T_min 0.8013
_exptl_absorpt_correction_type multi-scan
_exptl_crystal_colour orange
_exptl_crystal_density_diffrn 1.355
_exptl_crystal_description prism
_exptl_crystal_F_000 2792
_exptl_crystal_size_max 0.15
_exptl_crystal_size_mid 0.10
_exptl_crystal_size_min 0.10
_refine_diff_density_max 0.453
_refine_diff_density_min -0.351
_refine_diff_density_rms 0.066
_refine_ls_extinction_coef 0.0002(2)
_refine_ls_extinction_expression Fc^*^=kFc[1+0.001xFc^2^\l^3^/sin(2\q)]^-1/4^
_refine_ls_extinction_method SHELXL
_refine_ls_goodness_of_fit_ref 1.128
_refine_ls_hydrogen_treatment mixed
_refine_ls_matrix_type full
_refine_ls_number_parameters 890
_refine_ls_number_reflns 4883
_refine_ls_number_restraints 938
_refine_ls_restrained_S_all 1.048
_refine_ls_R_factor_all 0.1895
_refine_ls_R_factor_gt 0.1708
_refine_ls_shift/su_max 2.829
_refine_ls_shift/su_mean 0.403
_refine_ls_structure_factor_coef Fsqd
_refine_ls_weighting_details 'calc w=1/[\s^2^(Fo^2^)+(0.2611P)^2^+22.1729P] where P=(Fo^2^+2Fc^2^)/3'
_refine_ls_weighting_scheme calc
_refine_ls_wR_factor_gt 0.4590
_refine_ls_wR_factor_ref 0.4759
_reflns_number_gt 3919
_reflns_number_total 4883
_reflns_threshold_expression >2sigma(I)
_cod_data_source_file ja0481981si20040330_023922.cif
_cod_data_source_block 7p-1
_cod_original_cell_volume 6496.9(6)
_cod_database_code 4112859

loop_
_symmetry_equiv_pos_as_xyz
'x, y, z'
'-x, y+1/2, -z+1/2'
'-x, -y, -z'
'x, -y-1/2, z-1/2'

loop_
_atom_site_label
_atom_site_type_symbol
_atom_site_fract_x
_atom_site_fract_y
_atom_site_fract_z
_atom_site_U_iso_or_equiv
_atom_site_adp_type
_atom_site_occupancy
_atom_site_symmetry_multiplicity
_atom_site_calc_flag
_atom_site_refinement_flags
_atom_site_disorder_assembly
_atom_site_disorder_group
C1 C 0.7417(16) -0.2200(7) 0.6242(14) 0.174(5) Uani 1 1 d U . .
H1 H 0.7652 -0.2192 0.5746 0.209 Uiso 1 1 calc R . .
C2 C 0.6561(18) -0.2280(7) 0.6306(15) 0.190(6) Uani 1 1 d U . .
H2 H 0.6169 -0.2328 0.5812 0.228 Uiso 1 1 calc R . .
C3 C 0.6048(19) -0.2315(8) 0.6955(16) 0.199(6) Uani 1 1 d U . .
H3 H 0.5363 -0.2337 0.6894 0.238 Uiso 1 1 calc R . .
C4 C 0.6636(19) -0.2315(8) 0.7731(16) 0.192(6) Uani 1 1 d U . .
C5 C 0.7522(16) -0.2186(7) 0.7680(15) 0.171(5) Uani 1 1 d U . .
C6 C 0.8079(18) -0.2112(8) 0.7038(16) 0.185(5) Uani 1 1 d U . .
N7 N 0.8255(17) -0.2115(6) 0.8432(12) 0.187(5) Uani 1 1 d U . .
C8 C 0.911(2) -0.2038(7) 0.8487(16) 0.168(5) Uani 1 1 d U . .
C9 C 0.9730(19) -0.1988(7) 0.7801(14) 0.186(6) Uani 1 1 d U . .
H9 H 1.0405 -0.1932 0.7832 0.223 Uiso 1 1 calc R . .
C10 C 0.9007(16) -0.2049(6) 0.7088(13) 0.152(5) Uani 1 1 d DU . .
N11 N 0.5909(16) -0.2364(8) 0.8191(14) 0.206(6) Uani 1 1 d U . .
O12 O 0.5158(16) -0.2198(9) 0.8256(15) 0.308(9) Uani 1 1 d U . .
O13 O 0.6510(16) -0.2445(7) 0.8817(11) 0.249(7) Uani 1 1 d U . .
O14 O 0.9380(10) -0.1965(5) 0.6417(9) 0.200(5) Uani 1 1 d DU . .
C15 C 1.0382(13) -0.1871(7) 0.6457(11) 0.172(6) Uani 1 1 d DU . .
H15A H 1.0750 -0.2180 0.6509 0.206 Uiso 1 1 calc R . .
H15B H 1.0606 -0.1664 0.6920 0.206 Uiso 1 1 calc R . .
C16 C 1.0542(16) -0.1600(9) 0.5660(14) 0.206(8) Uani 1 1 d DU . .
H16 H 1.0152 -0.1294 0.5600 0.248 Uiso 1 1 calc R . .
C17 C 1.1582(14) -0.1489(10) 0.5609(13) 0.216(9) Uani 1 1 d DU . .
H17A H 1.1841 -0.1279 0.6051 0.324 Uiso 1 1 calc R . .
H17B H 1.1634 -0.1323 0.5109 0.324 Uiso 1 1 calc R . .
H17C H 1.1952 -0.1793 0.5633 0.324 Uiso 1 1 calc R . .
C18 C 1.0288(19) -0.1928(10) 0.4912(14) 0.242(10) Uani 1 1 d DU . .
H18A H 0.9614 -0.2035 0.4877 0.363 Uiso 1 1 calc R . .
H18B H 1.0714 -0.2212 0.4953 0.363 Uiso 1 1 calc R . .
H18C H 1.0374 -0.1741 0.4438 0.363 Uiso 1 1 calc R . .
C19 C 0.9735(18) -0.1939(6) 0.9308(14) 0.156(5) Uani 1 1 d U . .
O20 O 1.0589(11) -0.1946(5) 0.9456(8) 0.185(5) Uani 1 1 d U . .
N21 N 0.9102(10) -0.1882(4) 0.9891(9) 0.142(4) Uani 1 1 d U . .
H21 H 0.8478 -0.1894 0.9725 0.170 Uiso 1 1 calc R . .
C22 C 0.9372(13) -0.1809(5) 1.0685(12) 0.129(4) Uani 1 1 d U . .
C23 C 1.0275(14) -0.1859(6) 1.1119(12) 0.144(5) Uani 1 1 d U . .
H23 H 1.0814 -0.1926 1.0852 0.173 Uiso 1 1 calc R . .
C24 C 1.0417(14) -0.1811(6) 1.1953(13) 0.146(5) Uani 1 1 d U . .
H24 H 1.1038 -0.1860 1.2246 0.175 Uiso 1 1 calc R . .
C25 C 0.9678(12) -0.1699(6) 1.2314(11) 0.135(5) Uani 1 1 d U . .
H25 H 0.9781 -0.1650 1.2870 0.163 Uiso 1 1 calc R . .
C26 C 0.8738(11) -0.1647(5) 1.1908(10) 0.121(4) Uani 1 1 d U . .
C27 C 0.8551(11) -0.1693(5) 1.1094(10) 0.109(4) Uani 1 1 d U . .
N28 N 0.7683(9) -0.1617(4) 1.0663(7) 0.114(3) Uani 1 1 d U . .
C29 C 0.6955(11) -0.1518(6) 1.1036(10) 0.127(4) Uani 1 1 d U . .
C30 C 0.7002(12) -0.1463(6) 1.1855(10) 0.138(5) Uani 1 1 d U . .
H30 H 0.6438 -0.1388 1.2085 0.166 Uiso 1 1 calc R . .
C31 C 0.7906(11) -0.1522(6) 1.2334(10) 0.124(4) Uani 1 1 d DU . .
O32 O 0.8092(8) -0.1473(4) 1.3101(7) 0.146(4) Uani 1 1 d DU . .
C33 C 0.7273(13) -0.1341(8) 1.3513(11) 0.168(6) Uani 1 1 d DU . .
H33A H 0.6740 -0.1577 1.3383 0.201 Uiso 1 1 calc R . .
H33B H 0.7032 -0.1013 1.3345 0.201 Uiso 1 1 calc R . .
C34 C 0.7609(14) -0.1344(8) 1.4397(11) 0.166(6) Uani 1 1 d DU . .
H34 H 0.7897 -0.1669 1.4545 0.199 Uiso 1 1 calc R . .
C35 C 0.6777(14) -0.1258(8) 1.4869(11) 0.187(7) Uani 1 1 d DU . .
H35A H 0.7017 -0.1271 1.5435 0.281 Uiso 1 1 calc R . .
H35B H 0.6286 -0.1511 1.4739 0.281 Uiso 1 1 calc R . .
H35C H 0.6491 -0.0938 1.4736 0.281 Uiso 1 1 calc R . .
C36 C 0.8380(17) -0.0963(10) 1.4591(14) 0.217(9) Uani 1 1 d DU . .
H36A H 0.8600 -0.0964 1.5162 0.326 Uiso 1 1 calc R . .
H36B H 0.8115 -0.0642 1.4433 0.326 Uiso 1 1 calc R . .
H36C H 0.8926 -0.1034 1.4306 0.326 Uiso 1 1 calc R . .
C37 C 0.5985(12) -0.1432(7) 1.0547(12) 0.149(5) Uani 1 1 d U . .
O38 O 0.5251(8) -0.1415(7) 1.0922(8) 0.212(7) Uani 1 1 d U . .
N39 N 0.6011(9) -0.1360(5) 0.9786(8) 0.135(4) Uani 1 1 d U . .
H39 H 0.6586 -0.1367 0.9630 0.163 Uiso 1 1 calc R . .
C40 C 0.5243(11) -0.1274(7) 0.9209(10) 0.142(5) Uani 1 1 d U . .
C41 C 0.4282(12) -0.1300(8) 0.9315(12) 0.178(6) Uani 1 1 d U . .
H41 H 0.4104 -0.1360 0.9824 0.213 Uiso 1 1 calc R . .
C42 C 0.3543(12) -0.1234(10) 0.8632(14) 0.194(7) Uani 1 1 d U . .
H42 H 0.2885 -0.1240 0.8716 0.233 Uiso 1 1 calc R . .
C43 C 0.3737(11) -0.1165(9) 0.7893(13) 0.180(7) Uani 1 1 d U . .
H43 H 0.3238 -0.1152 0.7455 0.216 Uiso 1 1 calc R . .
C44 C 0.4766(10) -0.1112(7) 0.7791(10) 0.141(5) Uani 1 1 d U . .
C45 C 0.5472(11) -0.1193(7) 0.8449(11) 0.134(5) Uani 1 1 d U . .
N46 N 0.6457(7) -0.1096(4) 0.8368(7) 0.111(3) Uani 1 1 d U . .
C47 C 0.6654(10) -0.0983(5) 0.7655(10) 0.110(4) Uani 1 1 d U . .
C48 C 0.5992(9) -0.0932(6) 0.6994(9) 0.119(4) Uani 1 1 d U . .
H48 H 0.6203 -0.0854 0.6504 0.143 Uiso 1 1 calc R . .
C49 C 0.5039(10) -0.0991(7) 0.7031(10) 0.142(5) Uani 1 1 d DU . .
O50 O 0.4296(7) -0.0912(5) 0.6433(7) 0.158(4) Uani 1 1 d DU . .
C51 C 0.4583(13) -0.0793(9) 0.5686(11) 0.192(7) Uani 1 1 d DU . .
H51A H 0.4959 -0.1062 0.5495 0.231 Uiso 1 1 calc R . .
H51B H 0.4988 -0.0496 0.5731 0.231 Uiso 1 1 calc R . .
C52 C 0.3657(15) -0.0707(12) 0.5118(12) 0.215(9) Uani 1 1 d DU . .
H52 H 0.3255 -0.1009 0.5072 0.258 Uiso 1 1 calc R . .
C53 C 0.3993(15) -0.0583(13) 0.4296(13) 0.271(13) Uani 1 1 d DU . .
H53A H 0.4318 -0.0866 0.4104 0.407 Uiso 1 1 calc R . .
H53B H 0.4442 -0.0307 0.4360 0.407 Uiso 1 1 calc R . .
H53C H 0.3429 -0.0498 0.3914 0.407 Uiso 1 1 calc R . .
C54 C 0.3126(19) -0.0307(10) 0.5447(18) 0.243(10) Uani 1 1 d DU . .
H54A H 0.2918 -0.0412 0.5946 0.365 Uiso 1 1 calc R . .
H54B H 0.2558 -0.0221 0.5069 0.365 Uiso 1 1 calc R . .
H54C H 0.3550 -0.0023 0.5543 0.365 Uiso 1 1 calc R . .
C55 C 0.7701(10) -0.0880(5) 0.7610(10) 0.105(4) Uani 1 1 d U . .
O56 O 0.8022(6) -0.0860(4) 0.6974(6) 0.123(3) Uani 1 1 d U . .
N57 N 0.8220(7) -0.0798(3) 0.8327(6) 0.097(3) Uani 1 1 d U . .
H57 H 0.7886 -0.0773 0.8726 0.117 Uiso 1 1 calc R . .
C58 C 0.9226(9) -0.0749(4) 0.8511(8) 0.097(3) Uani 1 1 d U . .
C59 C 0.9888(10) -0.0791(5) 0.7998(9) 0.119(4) Uani 1 1 d U . .
H59 H 0.9677 -0.0838 0.7450 0.143 Uiso 1 1 calc R . .
C60 C 1.0848(11) -0.0766(6) 0.8266(11) 0.135(5) Uani 1 1 d U . .
H60 H 1.1282 -0.0765 0.7883 0.162 Uiso 1 1 calc R . .
C61 C 1.1214(11) -0.0745(6) 0.8992(11) 0.134(5) Uani 1 1 d U . .
H61 H 1.1894 -0.0763 0.9136 0.160 Uiso 1 1 calc R . .
C62 C 1.0569(10) -0.0694(5) 0.9611(10) 0.114(4) Uani 1 1 d U A .
C63 C 0.9581(9) -0.0683(4) 0.9343(9) 0.101(3) Uani 1 1 d U . .
C64 C 1.0888(10) -0.0666(5) 1.0426(10) 0.120(4) Uani 1 1 d DU . .
C65 C 1.0202(10) -0.0577(5) 1.0916(9) 0.111(4) Uani 1 1 d U A .
H65 H 1.0395 -0.0529 1.1466 0.133 Uiso 1 1 calc R . .
C66 C 0.9232(10) -0.0559(5) 1.0611(10) 0.108(4) Uani 1 1 d U . .
N67 N 0.8921(7) -0.0603(4) 0.9853(8) 0.101(3) Uani 1 1 d U A .
O68 O 1.1836(8) -0.0751(5) 1.0581(8) 0.129(5) Uani 0.80 1 d PDU A 1
C69 C 1.2243(11) -0.0826(8) 1.1369(11) 0.132(6) Uani 0.80 1 d PDU A 1
H69A H 1.1768 -0.0988 1.1663 0.158 Uiso 0.80 1 calc PR A 1
H69B H 1.2423 -0.0511 1.1626 0.158 Uiso 0.80 1 calc PR A 1
C70 C 1.3144(15) -0.1148(9) 1.1378(12) 0.134(7) Uani 0.80 1 d PDU A 1
H70 H 1.3588 -0.0998 1.1034 0.161 Uiso 0.80 1 calc PR A 1
C71 C 1.2904(13) -0.1668(8) 1.1099(13) 0.152(6) Uani 0.80 1 d PDU A 1
H71A H 1.2542 -0.1661 1.0565 0.228 Uiso 0.80 1 calc PR A 1
H71B H 1.2513 -0.1825 1.1461 0.228 Uiso 0.80 1 calc PR A 1
H71C H 1.3505 -0.1851 1.1092 0.228 Uiso 0.80 1 calc PR A 1
C72 C 1.3660(13) -0.1174(10) 1.2237(11) 0.153(7) Uani 0.80 1 d PDU A 1
H72A H 1.3817 -0.0845 1.2432 0.230 Uiso 0.80 1 calc PR A 1
H72B H 1.4257 -0.1363 1.2251 0.230 Uiso 0.80 1 calc PR A 1
H72C H 1.3235 -0.1331 1.2572 0.230 Uiso 0.80 1 calc PR A 1
O68' O 1.176(3) -0.0509(19) 1.085(3) 0.125(9) Uani 0.20 1 d PDU A 2
C69' C 1.220(3) -0.055(2) 1.163(3) 0.108(11) Uani 0.20 1 d PDU A 2
H69C H 1.1783 -0.0738 1.1943 0.130 Uiso 0.20 1 calc PR A 2
H69D H 1.2288 -0.0220 1.1872 0.130 Uiso 0.20 1 calc PR A 2
C70' C 1.319(3) -0.0798(17) 1.168(3) 0.109(10) Uani 0.20 1 d PDU A 2
H70' H 1.3570 -0.0645 1.1287 0.131 Uiso 0.20 1 calc PR A 2
C71' C 1.312(5) -0.1345(17) 1.153(4) 0.108(14) Uani 0.20 1 d PDU A 2
H71D H 1.2748 -0.1405 1.1007 0.161 Uiso 0.20 1 calc PR A 2
H71E H 1.2791 -0.1499 1.1937 0.161 Uiso 0.20 1 calc PR A 2
H71F H 1.3768 -0.1482 1.1545 0.161 Uiso 0.20 1 calc PR A 2
C72' C 1.373(3) -0.072(3) 1.252(3) 0.104(14) Uani 0.20 1 d PDU A 2
H72D H 1.4323 -0.0909 1.2592 0.156 Uiso 0.20 1 calc PR A 2
H72E H 1.3311 -0.0821 1.2909 0.156 Uiso 0.20 1 calc PR A 2
H72F H 1.3882 -0.0372 1.2597 0.156 Uiso 0.20 1 calc PR A 2
C73 C 0.8497(12) -0.0443(6) 1.1150(11) 0.123(5) Uani 1 1 d U A .
O74 O 0.8712(7) -0.0456(4) 1.1857(7) 0.134(3) Uani 1 1 d U . .
N75 N 0.7591(8) -0.0342(4) 1.0740(7) 0.131(4) Uani 1 1 d U . .
H75 H 0.7543 -0.0349 1.0220 0.158 Uiso 1 1 calc R A .
C76 C 0.6756(11) -0.0234(6) 1.1052(10) 0.138(5) Uani 1 1 d U A .
C77 C 0.5903(11) -0.0117(6) 1.0519(10) 0.134(5) Uani 1 1 d U . .
C78 C 0.5035(11) -0.0026(6) 1.0857(11) 0.138(5) Uani 1 1 d U . .
C79 C 0.5010(13) -0.0049(7) 1.1652(11) 0.164(6) Uani 1 1 d U . .
H79 H 0.4417 -0.0001 1.1856 0.197 Uiso 1 1 calc R A .
C80 C 0.5854(14) -0.0143(8) 1.2168(11) 0.185(7) Uani 1 1 d U A .
H80 H 0.5838 -0.0145 1.2722 0.222 Uiso 1 1 calc R . .
C81 C 0.6716(12) -0.0232(7) 1.1878(10) 0.168(7) Uani 1 1 d U . .
H81 H 0.7286 -0.0293 1.2236 0.202 Uiso 1 1 calc R A .
C82 C 0.5868(13) -0.0096(7) 0.9672(11) 0.144(6) Uani 1 1 d U . .
O83 O 0.6613(7) -0.0175(4) 0.9350(6) 0.138(4) Uani 1 1 d U . .
Cl1 Cl 0.8604(4) 0.0804(2) 0.6560(3) 0.187(2) Uani 1 1 d U . .
Cl2 Cl 1.0616(4) -0.0301(2) 0.6146(3) 0.191(2) Uani 1 1 d U . .
C101 C 0.947(2) 0.0060(9) 0.623(2) 0.242(12) Uani 1 1 d U . .
H10A H 0.9107 0.0114 0.5697 0.291 Uiso 1 1 calc R . .
H10B H 0.9053 -0.0123 0.6549 0.291 Uiso 1 1 calc R . .
C102 C 0.967(2) 0.0412(14) 0.651(2) 0.275(13) Uani 1 1 d U . .
H10C H 1.0129 0.0581 0.6211 0.330 Uiso 1 1 calc R . .
H10D H 1.0004 0.0354 0.7055 0.330 Uiso 1 1 calc R . .
O252 O 0.4018(11) -0.2147(7) 0.5608(11) 0.190(13) Uani 0.73(4) 1 d P . .
O251 O 0.2563(13) -0.2068(9) 0.3781(9) 0.243(11) Uani 1.00(6) 1 d U . .
O253 O 0.2431(17) -0.2521(9) 0.2909(18) 0.208(13) Uani 0.57(4) 1 d PU . .
O254 O 0.4096(17) -0.1799(10) 0.4335(13) 0.277(17) Uani 0.87(6) 1 d PU . .
O255 O 0.251(3) -0.257(2) 0.394(3) 0.293(18) Uani 0.49(5) 1 d PU . .
O256 O 0.372(3) -0.2406(13) 0.4437(18) 0.216(14) Uani 0.42(4) 1 d PU . .

loop_
_atom_site_aniso_label
_atom_site_aniso_U_11
_atom_site_aniso_U_22
_atom_site_aniso_U_33
_atom_site_aniso_U_23
_atom_site_aniso_U_13
_atom_site_aniso_U_12
C1 0.198(12) 0.155(13) 0.191(12) 0.020(12) 0.107(10) 0.020(13)
C2 0.215(13) 0.179(15) 0.201(12) -0.007(13) 0.117(10) -0.019(14)
C3 0.212(13) 0.205(16) 0.199(12) 0.032(16) 0.101(8) -0.020(14)
C4 0.210(11) 0.197(14) 0.192(11) -0.022(13) 0.113(8) -0.003(12)
C5 0.187(10) 0.151(12) 0.199(12) 0.000(12) 0.109(7) 0.035(11)
C6 0.196(11) 0.175(13) 0.208(12) 0.004(13) 0.112(8) 0.032(12)
N7 0.233(12) 0.139(11) 0.204(11) -0.009(10) 0.083(10) 0.024(13)
C8 0.236(12) 0.122(12) 0.164(9) -0.012(11) 0.092(9) 0.036(14)
C9 0.233(14) 0.160(13) 0.181(10) -0.007(13) 0.085(9) 0.039(13)
C10 0.184(10) 0.125(11) 0.172(10) 0.009(11) 0.117(8) 0.036(10)
N11 0.194(12) 0.247(15) 0.199(12) -0.057(13) 0.107(9) -0.034(12)
O12 0.222(14) 0.38(2) 0.35(2) -0.049(18) 0.165(14) -0.010(15)
O13 0.303(16) 0.274(16) 0.186(11) -0.004(13) 0.089(10) -0.073(13)
O14 0.200(9) 0.239(12) 0.188(10) -0.011(10) 0.121(9) 0.018(9)
C15 0.180(11) 0.197(15) 0.165(15) -0.062(10) 0.119(11) 0.001(11)
C16 0.195(13) 0.25(2) 0.189(17) -0.026(12) 0.092(15) -0.037(14)
C17 0.182(14) 0.32(3) 0.163(19) 0.005(16) 0.099(13) -0.009(14)
C18 0.27(2) 0.32(3) 0.160(16) -0.036(15) 0.109(17) -0.041(19)
C19 0.193(10) 0.125(11) 0.173(10) -0.002(11) 0.106(9) 0.046(12)
O20 0.195(9) 0.208(11) 0.177(11) 0.018(8) 0.115(8) 0.072(10)
N21 0.175(10) 0.125(8) 0.143(9) -0.009(8) 0.085(8) 0.030(7)
C22 0.151(8) 0.110(9) 0.140(9) -0.002(10) 0.070(8) 0.019(9)
C23 0.153(9) 0.139(11) 0.157(11) 0.028(11) 0.077(9) 0.029(10)
C24 0.149(10) 0.140(11) 0.158(12) 0.006(12) 0.051(10) 0.032(10)
C25 0.135(8) 0.153(12) 0.122(11) -0.010(10) 0.031(7) 0.005(10)
C26 0.123(7) 0.144(10) 0.103(8) -0.007(9) 0.042(6) -0.023(8)
C27 0.125(7) 0.116(9) 0.097(8) -0.007(8) 0.052(6) -0.023(8)
N28 0.120(6) 0.150(9) 0.085(8) 0.007(6) 0.057(6) -0.029(7)
C29 0.108(6) 0.203(13) 0.080(8) 0.001(9) 0.053(6) -0.047(8)
C30 0.124(8) 0.217(14) 0.084(8) -0.001(10) 0.048(6) -0.022(10)
C31 0.124(7) 0.170(11) 0.084(8) -0.015(9) 0.041(6) -0.035(8)
O32 0.151(8) 0.216(10) 0.076(7) 0.000(7) 0.038(6) -0.019(7)
C33 0.167(13) 0.257(17) 0.093(10) 0.000(11) 0.062(9) -0.023(12)
C34 0.180(14) 0.237(17) 0.091(10) -0.011(12) 0.050(10) 0.003(11)
C35 0.205(15) 0.27(2) 0.095(13) -0.023(13) 0.063(11) 0.004(14)
C36 0.185(18) 0.29(3) 0.182(19) -0.051(17) 0.033(14) -0.019(14)
C37 0.110(7) 0.256(15) 0.091(8) -0.009(11) 0.054(6) -0.038(10)
O38 0.112(7) 0.43(2) 0.113(10) -0.042(11) 0.069(7) -0.057(10)
N39 0.107(7) 0.222(12) 0.087(7) -0.009(9) 0.048(6) -0.015(8)
C40 0.101(7) 0.245(15) 0.089(8) -0.035(10) 0.042(6) -0.029(9)
C41 0.106(7) 0.315(19) 0.124(11) -0.026(13) 0.060(7) -0.036(12)
C42 0.098(8) 0.37(2) 0.128(13) -0.037(15) 0.056(7) -0.027(13)
C43 0.094(7) 0.323(19) 0.132(12) -0.022(14) 0.048(8) -0.032(11)
C44 0.093(6) 0.245(14) 0.096(8) -0.025(10) 0.048(6) -0.013(9)
C45 0.097(7) 0.217(13) 0.098(8) -0.010(10) 0.046(6) -0.017(9)
N46 0.095(6) 0.154(9) 0.094(8) -0.007(7) 0.048(6) 0.010(6)
C47 0.089(6) 0.149(10) 0.101(10) 0.003(9) 0.044(5) 0.001(7)
C48 0.083(6) 0.183(12) 0.100(9) 0.005(9) 0.041(6) -0.011(8)
C49 0.091(6) 0.241(14) 0.099(8) -0.009(10) 0.032(6) -0.020(9)
O50 0.088(6) 0.285(12) 0.106(7) -0.006(8) 0.031(5) -0.025(7)
C51 0.135(11) 0.33(2) 0.112(11) 0.034(14) 0.021(8) -0.054(13)
C52 0.145(14) 0.37(3) 0.127(13) 0.012(16) -0.002(9) -0.046(14)
C53 0.147(15) 0.49(4) 0.161(14) 0.120(19) -0.027(11) -0.107(19)
C54 0.19(2) 0.27(3) 0.25(2) 0.024(19) -0.043(16) -0.041(13)
C55 0.086(6) 0.143(10) 0.094(9) 0.005(9) 0.038(5) 0.014(7)
O56 0.100(6) 0.191(9) 0.088(7) -0.004(6) 0.046(5) -0.001(6)
N57 0.093(5) 0.120(7) 0.086(7) 0.002(6) 0.040(5) 0.011(5)
C58 0.091(6) 0.103(8) 0.103(8) 0.014(7) 0.033(5) 0.000(6)
C59 0.098(7) 0.164(11) 0.103(10) 0.046(8) 0.041(6) 0.010(8)
C60 0.095(7) 0.197(14) 0.120(10) 0.076(11) 0.039(8) 0.006(9)
C61 0.094(8) 0.183(12) 0.128(10) 0.063(11) 0.032(7) 0.004(8)
C62 0.084(6) 0.138(10) 0.121(9) 0.033(9) 0.024(5) -0.003(7)
C63 0.093(6) 0.109(8) 0.105(8) 0.022(7) 0.027(5) 0.006(6)
C64 0.086(6) 0.147(10) 0.126(9) 0.040(9) 0.015(5) -0.017(7)
C65 0.100(6) 0.114(9) 0.119(10) 0.010(8) 0.016(6) -0.013(7)
C66 0.103(6) 0.111(8) 0.114(8) -0.008(8) 0.026(7) 0.006(7)
N67 0.092(6) 0.108(7) 0.108(8) 0.009(7) 0.030(5) 0.012(5)
O68 0.089(5) 0.176(12) 0.122(10) 0.051(8) 0.016(6) -0.013(7)
C69 0.088(8) 0.191(14) 0.117(12) 0.059(11) 0.018(8) -0.009(9)
C70 0.093(11) 0.203(15) 0.110(14) 0.074(13) 0.032(10) 0.000(12)
C71 0.096(12) 0.220(15) 0.149(17) 0.032(13) 0.049(11) 0.003(12)
C72 0.102(12) 0.24(2) 0.116(14) 0.057(13) 0.015(10) 0.012(14)
O68' 0.084(10) 0.17(2) 0.123(17) 0.037(17) 0.016(11) -0.002(15)
C69' 0.067(16) 0.16(2) 0.103(19) 0.03(2) 0.035(14) 0.000(17)
C70' 0.070(16) 0.16(2) 0.10(2) 0.05(2) 0.047(15) 0.001(18)
C71' 0.07(3) 0.16(2) 0.11(4) 0.07(3) 0.08(3) 0.00(2)
C72' 0.07(2) 0.17(4) 0.09(3) 0.07(3) 0.060(18) 0.01(3)
C73 0.124(7) 0.143(11) 0.104(9) -0.009(10) 0.022(7) 0.041(9)
O74 0.130(7) 0.165(8) 0.105(8) -0.029(7) 0.004(6) 0.026(6)
N75 0.127(7) 0.164(9) 0.103(8) -0.029(7) 0.016(6) 0.057(7)
C76 0.125(7) 0.185(12) 0.101(8) -0.052(9) 0.002(6) 0.058(9)
C77 0.125(8) 0.177(12) 0.097(7) -0.059(9) 0.000(6) 0.058(9)
C78 0.128(8) 0.177(12) 0.107(9) -0.059(10) 0.008(8) 0.061(9)
C79 0.143(10) 0.242(16) 0.108(10) -0.057(12) 0.013(8) 0.096(11)
C80 0.157(11) 0.287(18) 0.109(10) -0.048(12) 0.011(7) 0.110(13)
C81 0.150(10) 0.256(16) 0.095(8) -0.064(11) 0.002(8) 0.107(12)
C82 0.136(11) 0.196(15) 0.098(8) -0.049(11) 0.008(8) 0.069(11)
O83 0.125(7) 0.179(9) 0.113(8) -0.022(6) 0.021(6) 0.052(6)
Cl1 0.136(4) 0.235(5) 0.191(5) -0.008(4) 0.024(3) 0.003(3)
Cl2 0.184(4) 0.258(6) 0.146(5) 0.020(4) 0.073(4) 0.026(4)
C101 0.239(19) 0.202(19) 0.32(3) 0.03(2) 0.15(2) 0.019(15)
C102 0.23(2) 0.30(3) 0.32(3) -0.08(3) 0.11(2) 0.036(17)
O252 0.139(14) 0.23(2) 0.20(2) -0.083(14) 0.006(11) 0.064(12)
O251 0.228(17) 0.37(2) 0.143(15) 0.074(11) 0.060(11) 0.017(14)
O253 0.16(2) 0.22(2) 0.244(19) 0.078(13) 0.002(17) 0.030(15)
O254 0.29(3) 0.32(3) 0.24(3) -0.010(18) 0.093(17) -0.037(18)
O255 0.27(3) 0.37(3) 0.25(2) 0.06(3) 0.09(2) -0.06(3)
O256 0.26(2) 0.26(2) 0.14(2) 0.003(19) 0.075(16) 0.064(17)

loop_
_atom_type_symbol
_atom_type_description
_atom_type_scat_dispersion_real
_atom_type_scat_dispersion_imag
_atom_type_scat_source
C C 0.0181 0.0091 'International Tables Vol C Tables 4.2.6.8 and 6.1.1.4'
H H 0.0000 0.0000 'International Tables Vol C Tables 4.2.6.8 and 6.1.1.4'
N N 0.0311 0.0180 'International Tables Vol C Tables 4.2.6.8 and 6.1.1.4'
O O 0.0492 0.0322 'International Tables Vol C Tables 4.2.6.8 and 6.1.1.4'
Cl Cl 0.3639 0.7018 'International Tables Vol C Tables 4.2.6.8 and 6.1.1.4'

loop_
_geom_angle_atom_site_label_1
_geom_angle_atom_site_label_2
_geom_angle_atom_site_label_3
_geom_angle
_geom_angle_site_symmetry_1
_geom_angle_site_symmetry_3
C2 C1 C6 115(2) . .
C1 C2 C3 133(3) . .
C4 C3 C2 116(2) . .
C5 C4 C3 111(2) . .
C5 C4 N11 148(3) . .
C3 C4 N11 99(2) . .
C5 C4 O13 109(2) . .
C3 C4 O13 140(2) . .
N11 C4 O13 41.9(12) . .
C4 C5 N7 121(2) . .
C4 C5 C6 135(3) . .
N7 C5 C6 104(2) . .
C10 C6 C5 127(3) . .
C10 C6 C1 123(2) . .
C5 C6 C1 109(2) . .
C8 N7 C5 129(2) . .
N7 C8 C19 122(3) . .
N7 C8 C9 127(3) . .
C19 C8 C9 111(2) . .
C10 C9 C8 103(2) . .
C6 C10 O14 118(2) . .
C6 C10 C9 129(2) . .
O14 C10 C9 112.4(19) . .
O12 N11 O13 119(2) . .
O12 N11 C4 140(3) . .
O13 N11 C4 92(2) . .
N11 O13 C4 45.6(13) . .
C10 O14 C15 119.2(18) . .
O14 C15 C16 107.4(17) . .
C17 C16 C15 113.3(19) . .
C17 C16 C18 100.6(19) . .
C15 C16 C18 112.6(19) . .
O20 C19 N21 124(2) . .
O20 C19 C8 127(2) . .
N21 C19 C8 109(2) . .
C22 N21 C19 126.3(18) . .
N21 C22 C27 112.1(17) . .
N21 C22 C23 128.7(17) . .
C27 C22 C23 119.1(18) . .
C24 C23 C22 121.5(18) . .
C25 C24 C23 119(2) . .
C24 C25 C26 122.4(19) . .
C27 C26 C31 117.3(15) . .
C27 C26 C25 121.4(15) . .
C31 C26 C25 121.3(16) . .
C26 C27 N28 124.5(14) . .
C26 C27 C22 116.6(17) . .
N28 C27 C22 118.8(15) . .
C29 N28 C27 118.1(14) . .
N28 C29 C30 125.5(15) . .
N28 C29 C37 117.7(15) . .
C30 C29 C37 116.8(14) . .
C29 C30 C31 118.7(15) . .
O32 C31 C26 116.8(15) . .
O32 C31 C30 127.3(15) . .
C26 C31 C30 115.9(15) . .
C31 O32 C33 116.4(14) . .
O32 C33 C34 108.7(16) . .
C35 C34 C33 111.8(16) . .
C35 C34 C36 110.6(18) . .
C33 C34 C36 109.2(17) . .
O38 C37 N39 128.1(17) . .
O38 C37 C29 116.7(17) . .
N39 C37 C29 115.1(14) . .
C37 N39 C40 127.4(14) . .
C45 C40 C41 118.7(16) . .
C45 C40 N39 115.9(14) . .
C41 C40 N39 125.2(17) . .
C40 C41 C42 118.9(18) . .
C43 C42 C41 123.9(16) . .
C42 C43 C44 116.7(17) . .
C43 C44 C45 118.4(16) . .
C43 C44 C49 120.7(16) . .
C45 C44 C49 120.9(13) . .
C40 C45 N46 117.8(14) . .
C40 C45 C44 122.9(14) . .
N46 C45 C44 118.1(15) . .
C47 N46 C45 117.3(13) . .
N46 C47 C48 125.6(13) . .
N46 C47 C55 114.8(14) . .
C48 C47 C55 119.5(14) . .
C49 C48 C47 120.7(15) . .
O50 C49 C48 126.7(15) . .
O50 C49 C44 116.1(13) . .
C48 C49 C44 117.0(14) . .
C49 O50 C51 115.1(11) . .
O50 C51 C52 106.6(15) . .
C54 C52 C51 107(2) . .
C54 C52 C53 114(3) . .
C51 C52 C53 105.6(16) . .
O56 C55 N57 125.1(13) . .
O56 C55 C47 121.9(14) . .
N57 C55 C47 112.9(14) . .
C55 N57 C58 127.9(11) . .
C59 C58 N57 126.4(13) . .
C59 C58 C63 118.0(13) . .
N57 C58 C63 115.4(11) . .
C58 C59 C60 120.2(15) . .
C61 C60 C59 125.2(16) . .
C60 C61 C62 119.6(16) . .
C63 C62 C64 119.4(14) . .
C63 C62 C61 116.0(14) . .
C64 C62 C61 124.7(14) . .
N67 C63 C62 121.2(13) . .
N67 C63 C58 118.2(13) . .
C62 C63 C58 120.6(13) . .
O68 C64 O68' 35(2) . .
O68 C64 C65 131.7(15) . .
O68' C64 C65 105(3) . .
O68 C64 C62 111.0(15) . .
O68' C64 C62 132(3) . .
C65 C64 C62 117.3(14) . .
C66 C65 C64 120.3(14) . .
N67 C66 C65 122.9(14) . .
N67 C66 C73 117.5(14) . .
C65 C66 C73 119.5(15) . .
C66 N67 C63 118.7(13) . .
C64 O68 C69 118.4(14) . .
O68 C69 C70 108.6(15) . .
C71 C70 C72 107.8(18) . .
C71 C70 C69 113.0(17) . .
C72 C70 C69 108.2(16) . .
C64 O68' C69' 135(4) . .
O68' C69' C70' 111(3) . .
C71' C70' C72' 108(3) . .
C71' C70' C69' 113(3) . .
C72' C70' C69' 107(3) . .
O74 C73 N75 126.7(15) . .
O74 C73 C66 120.7(16) . .
N75 C73 C66 112.6(15) . .
C73 N75 C76 127.5(13) . .
C81 C76 N75 122.3(13) . .
C81 C76 C77 119.2(14) . .
N75 C76 C77 118.5(15) . .
C76 C77 C82 123.9(15) . .
C76 C77 C78 117.4(16) . .
C82 C77 C78 118.7(14) . .
C79 C78 C82 118.7(15) . 3_657
C79 C78 C77 122.0(15) . .
C82 C78 C77 119.3(16) 3_657 .
C78 C79 C80 120.1(16) . .
C81 C80 C79 120.6(17) . .
C76 C81 C80 120.6(15) . .
O83 C82 C78 117.2(16) . 3_657
O83 C82 C77 120.9(15) . .
C78 C82 C77 121.9(16) 3_657 .
C102 C101 Cl2 109(3) . .
C101 C102 Cl1 112(3) . .
O251 O255 O253 74(3) . .
O251 O255 O256 77(3) . .
O253 O255 O256 112(3) . .
O255 O256 O254 117(3) . .

loop_
_geom_bond_atom_site_label_1
_geom_bond_atom_site_label_2
_geom_bond_distance
_geom_bond_site_symmetry_2
C1 C2 1.23(2) .
C1 C6 1.55(3) .
C2 C3 1.40(3) .
C3 C4 1.46(3) .
C4 C5 1.30(3) .
C4 N11 1.37(3) .
C4 O13 1.92(3) .
C5 N7 1.54(3) .
C5 C6 1.44(3) .
C6 C10 1.30(3) .
N7 C8 1.20(3) .
C8 C19 1.57(3) .
C8 C9 1.56(3) .
C9 C10 1.48(3) .
C10 O14 1.340(18) .
N11 O12 1.16(2) .
N11 O13 1.28(2) .
O14 C15 1.416(18) .
C15 C16 1.59(2) .
C16 C17 1.50(2) .
C16 C18 1.56(2) .
C19 O20 1.19(2) .
C19 N21 1.43(2) .
N21 C22 1.37(2) .
C22 C27 1.46(2) .
C22 C23 1.38(2) .
C23 C24 1.42(2) .
C24 C25 1.31(2) .
C25 C26 1.41(2) .
C26 C27 1.384(19) .
C26 C31 1.49(2) .
C27 N28 1.347(17) .
N28 C29 1.300(17) .
C29 C30 1.399(19) .
C29 C37 1.51(2) .
C30 C31 1.42(2) .
C31 O32 1.306(15) .
O32 C33 1.469(17) .
C33 C34 1.52(2) .
C34 C35 1.52(2) .
C34 C36 1.51(2) .
C37 O38 1.281(18) .
C37 N39 1.320(18) .
N39 C40 1.374(19) .
C40 C45 1.40(2) .
C40 C41 1.38(2) .
C41 C42 1.46(3) .
C42 C43 1.34(2) .
C43 C44 1.48(2) .
C44 C45 1.41(2) .
C44 C49 1.44(2) .
C45 N46 1.428(17) .
N46 C47 1.322(16) .
C47 C48 1.364(19) .
C47 C55 1.502(19) .
C48 C49 1.351(18) .
C49 O50 1.370(16) .
O50 C51 1.427(17) .
C51 C52 1.52(2) .
C52 C54 1.48(3) .
C52 C53 1.58(2) .
C55 O56 1.231(15) .
C55 N57 1.354(16) .
N57 C58 1.405(15) .
C58 C59 1.363(17) .
C58 C63 1.450(18) .
C59 C60 1.360(19) .
C60 C61 1.274(19) .
C61 C62 1.49(2) .
C62 C63 1.394(18) .
C62 C64 1.403(19) .
C63 N67 1.368(16) .
C64 O68 1.336(17) .
C64 O68' 1.40(3) .
C64 C65 1.377(19) .
C65 C66 1.384(18) .
C66 N67 1.313(16) .
C66 C73 1.50(2) .
O68 C69 1.402(16) .
C69 C70 1.54(2) .
C70 C71 1.53(2) .
C70 C72 1.54(2) .
O68' C69' 1.40(2) .
C69' C70' 1.53(2) .
C70' C71' 1.53(3) .
C70' C72' 1.54(2) .
C73 O74 1.204(16) .
C73 N75 1.389(19) .
N75 C76 1.380(18) .
C76 C81 1.42(2) .
C76 C77 1.43(2) .
C77 C82 1.44(2) .
C77 C78 1.43(2) .
C78 C79 1.36(2) .
C78 C82 1.49(2) 3_657
C79 C80 1.40(2) .
C80 C81 1.38(2) .
C82 O83 1.261(19) .
C82 C78 1.49(2) 3_657
Cl1 C102 1.85(3) .
Cl2 C101 1.90(3) .
C101 C102 1.10(3) .
O251 O255 1.42(5) .
O253 O255 1.76(5) .
O254 O256 1.77(4) .
O255 O256 1.84(5) .

loop_
_geom_torsion_atom_site_label_1
_geom_torsion_atom_site_label_2
_geom_torsion_atom_site_label_3
_geom_torsion_atom_site_label_4
_geom_torsion
_geom_torsion_site_symmetry_1
_geom_torsion_site_symmetry_4
C6 C1 C2 C3 -1(4) . .
C1 C2 C3 C4 -9(4) . .
C2 C3 C4 C5 13(3) . .
C2 C3 C4 N11 -178.7(18) . .
C2 C3 C4 O13 -168(2) . .
C3 C4 C5 N7 174.6(17) . .
N11 C4 C5 N7 16(5) . .
O13 C4 C5 N7 -5(2) . .
C3 C4 C5 C6 -11(4) . .
N11 C4 C5 C6 -169(3) . .
O13 C4 C5 C6 170(2) . .
C4 C5 C6 C10 -169(2) . .
N7 C5 C6 C10 6(3) . .
C4 C5 C6 C1 2(3) . .
N7 C5 C6 C1 177.3(15) . .
C2 C1 C6 C10 176(2) . .
C2 C1 C6 C5 4(3) . .
C4 C5 N7 C8 173(2) . .
C6 C5 N7 C8 -3(3) . .
C5 N7 C8 C19 175.6(16) . .
C5 N7 C8 C9 0(4) . .
N7 C8 C9 C10 1(3) . .
C19 C8 C9 C10 -175.1(15) . .
C5 C6 C10 O14 -177.1(17) . .
C1 C6 C10 O14 13(3) . .
C5 C6 C10 C9 -7(3) . .
C1 C6 C10 C9 -176.6(18) . .
C8 C9 C10 C6 2(3) . .
C8 C9 C10 O14 173.1(14) . .
C5 C4 N11 O12 112(5) . .
C3 C4 N11 O12 -47(4) . .
O13 C4 N11 O12 143(4) . .
C5 C4 N11 O13 -31(5) . .
C3 C4 N11 O13 169.3(19) . .
O12 N11 O13 C4 -154(3) . .
C5 C4 O13 N11 163(2) . .
C3 C4 O13 N11 -17(3) . .
C6 C10 O14 C15 176.9(17) . .
C9 C10 O14 C15 5(2) . .
C10 O14 C15 C16 -159.5(16) . .
O14 C15 C16 C17 -178.4(18) . .
O14 C15 C16 C18 -65(2) . .
N7 C8 C19 O20 165(2) . .
C9 C8 C19 O20 -18(3) . .
N7 C8 C19 N21 -9(3) . .
C9 C8 C19 N21 167.3(14) . .
O20 C19 N21 C22 3(3) . .
C8 C19 N21 C22 177.3(15) . .
C19 N21 C22 C27 171.3(13) . .
C19 N21 C22 C23 -12(3) . .
N21 C22 C23 C24 -174.3(15) . .
C27 C22 C23 C24 2(2) . .
C22 C23 C24 C25 -3(3) . .
C23 C24 C25 C26 3(3) . .
C24 C25 C26 C27 -3(3) . .
C24 C25 C26 C31 179.5(16) . .
C31 C26 C27 N28 2(2) . .
C25 C26 C27 N28 -175.5(14) . .
C31 C26 C27 C22 179.3(13) . .
C25 C26 C27 C22 2(2) . .
N21 C22 C27 C26 175.6(13) . .
C23 C22 C27 C26 -1(2) . .
N21 C22 C27 N28 -7.2(19) . .
C23 C22 C27 N28 176.1(14) . .
C26 C27 N28 C29 -4(2) . .
C22 C27 N28 C29 179.3(13) . .
C27 N28 C29 C30 3(2) . .
C27 N28 C29 C37 179.8(13) . .
N28 C29 C30 C31 -1(3) . .
C37 C29 C30 C31 -177.6(15) . .
C27 C26 C31 O32 -179.0(13) . .
C25 C26 C31 O32 -1(2) . .
C27 C26 C31 C30 0(2) . .
C25 C26 C31 C30 177.9(15) . .
C29 C30 C31 O32 178.1(14) . .
C29 C30 C31 C26 -1(2) . .
C26 C31 O32 C33 178.9(14) . .
C30 C31 O32 C33 0(2) . .
C31 O32 C33 C34 175.1(14) . .
O32 C33 C34 C35 -174.5(16) . .
O32 C33 C34 C36 63(2) . .
N28 C29 C37 O38 169.0(16) . .
C30 C29 C37 O38 -14(2) . .
N28 C29 C37 N39 -14(2) . .
C30 C29 C37 N39 162.9(15) . .
O38 C37 N39 C40 -4(3) . .
C29 C37 N39 C40 179.9(16) . .
C37 N39 C40 C45 178.0(17) . .
C37 N39 C40 C41 -7(3) . .
C45 C40 C41 C42 -1(3) . .
N39 C40 C41 C42 -175.6(19) . .
C40 C41 C42 C43 2(4) . .
C41 C42 C43 C44 -6(4) . .
C42 C43 C44 C45 7(3) . .
C42 C43 C44 C49 -174(2) . .
C41 C40 C45 N46 170.9(17) . .
N39 C40 C45 N46 -14(2) . .
C41 C40 C45 C44 3(3) . .
N39 C40 C45 C44 178.5(17) . .
C43 C44 C45 C40 -7(3) . .
C49 C44 C45 C40 174.9(17) . .
C43 C44 C45 N46 -174.1(16) . .
C49 C44 C45 N46 7(3) . .
C40 C45 N46 C47 -174.9(15) . .
C44 C45 N46 C47 -7(2) . .
C45 N46 C47 C48 3(2) . .
C45 N46 C47 C55 179.4(13) . .
N46 C47 C48 C49 1(3) . .
C55 C47 C48 C49 -175.6(15) . .
C47 C48 C49 O50 174.4(16) . .
C47 C48 C49 C44 0(3) . .
C43 C44 C49 O50 2(3) . .
C45 C44 C49 O50 -179.2(17) . .
C43 C44 C49 C48 177.8(17) . .
C45 C44 C49 C48 -4(3) . .
C48 C49 O50 C51 5(3) . .
C44 C49 O50 C51 180.0(17) . .
C49 O50 C51 C52 -178.4(19) . .
O50 C51 C52 C54 59(3) . .
O50 C51 C52 C53 -179(2) . .
N46 C47 C55 O56 166.1(13) . .
C48 C47 C55 O56 -17(2) . .
N46 C47 C55 N57 -16.0(17) . .
C48 C47 C55 N57 160.9(13) . .
O56 C55 N57 C58 -10(2) . .
C47 C55 N57 C58 171.7(11) . .
C55 N57 C58 C59 -2(2) . .
C55 N57 C58 C63 -177.5(11) . .
N57 C58 C59 C60 -175.6(13) . .
C63 C58 C59 C60 -0.6(19) . .
C58 C59 C60 C61 6(3) . .
C59 C60 C61 C62 -6(3) . .
C60 C61 C62 C63 1(2) . .
C60 C61 C62 C64 -179.8(16) . .
C64 C62 C63 N67 5.8(19) . .
C61 C62 C63 N67 -175.5(11) . .
C64 C62 C63 C58 -175.2(12) . .
C61 C62 C63 C58 3.6(18) . .
C59 C58 C63 N67 175.1(11) . .
N57 C58 C63 N67 -9.4(15) . .
C59 C58 C63 C62 -4.0(18) . .
N57 C58 C63 C62 171.6(11) . .
C63 C62 C64 O68 171.1(12) . .
C61 C62 C64 O68 -8(2) . .
C63 C62 C64 O68' -156(3) . .
C61 C62 C64 O68' 26(4) . .
C63 C62 C64 C65 -7(2) . .
C61 C62 C64 C65 174.7(13) . .
O68 C64 C65 C66 -171.9(15) . .
O68' C64 C65 C66 162(2) . .
C62 C64 C65 C66 5(2) . .
C64 C65 C66 N67 -3(2) . .
C64 C65 C66 C73 -177.6(13) . .
C65 C66 N67 C63 1.6(19) . .
C73 C66 N67 C63 176.6(11) . .
C62 C63 N67 C66 -3.1(18) . .
C58 C63 N67 C66 177.8(11) . .
O68' C64 O68 C69 57(4) . .
C65 C64 O68 C69 9(3) . .
C62 C64 O68 C69 -168.4(14) . .
C64 O68 C69 C70 152.7(16) . .
O68 C69 C70 C71 -68(2) . .
O68 C69 C70 C72 172.8(16) . .
O68 C64 O68' C69' -102(7) . .
C65 C64 O68' C69' 42(6) . .
C62 C64 O68' C69' -166(4) . .
C64 O68' C69' C70' 122(5) . .
O68' C69' C70' C71' -74(5) . .
O68' C69' C70' C72' 167(5) . .
N67 C66 C73 O74 170.9(14) . .
C65 C66 C73 O74 -14(2) . .
N67 C66 C73 N75 -7.1(19) . .
C65 C66 C73 N75 168.0(13) . .
O74 C73 N75 C76 1(3) . .
C66 C73 N75 C76 178.5(14) . .
C73 N75 C76 C81 -3(3) . .
C73 N75 C76 C77 176.8(15) . .
C81 C76 C77 C82 178.4(17) . .
N75 C76 C77 C82 -1(3) . .
C81 C76 C77 C78 -3(2) . .
N75 C76 C77 C78 177.3(14) . .
C76 C77 C78 C79 0(3) . .
C82 C77 C78 C79 178.8(17) . .
C76 C77 C78 C82 -179.9(16) . 3_657
C82 C77 C78 C82 -1(3) . 3_657
C82 C78 C79 C80 -177.4(18) 3_657 .
C77 C78 C79 C80 3(3) . .
C78 C79 C80 C81 -3(3) . .
N75 C76 C81 C80 -177.1(18) . .
C77 C76 C81 C80 3(3) . .
C79 C80 C81 C76 0(3) . .
C76 C77 C82 O83 -1(3) . .
C78 C77 C82 O83 -179.7(16) . .
C76 C77 C82 C78 179.9(16) . 3_657
C78 C77 C82 C78 1(3) . 3_657
Cl2 C101 C102 Cl1 176.3(14) . .
O251 O255 O256 O254 -3(3) . .
O253 O255 O256 O254 64(4) . .
